data_4024848
loop_
_publ_author_name
'Shaojin Gu'
'Chao Chen'
'Wanzhi Chen'

_publ_section_title
;
Ortho-Functionalization of 2-Phenoxypyrimidines via Palladium-Catalyzed
C-H Bond Activation
;
_journal_name_full 'Journal of Organic Chemistry'
_journal_page_first 7203
_journal_page_last 7206
_journal_paper_doi 10.1021/jo901316b
_journal_volume 74
_journal_year 2009
_chemical_formula_sum 'C17 H14 N2 O'
_chemical_formula_weight 262.30
_chemical_name_systematic
; 
 ? 
;
_space_group_IT_number 14
_symmetry_cell_setting monoclinic
_symmetry_space_group_name_Hall '-P 2ybc'
_symmetry_space_group_name_H-M 'P 1 21/c 1'
_atom_sites_solution_hydrogens geom
_atom_sites_solution_primary direct
_atom_sites_solution_secondary difmap
_audit_creation_method SHELXL-97
_cell_angle_alpha 90.00
_cell_angle_beta 105.2220(10)
_cell_angle_gamma 90.00
_cell_formula_units_Z 4
_cell_length_a 7.5838(11)
_cell_length_b 15.5338(18)
_cell_length_c 11.9932(14)
_cell_measurement_temperature 298(2)
_cell_volume 1363.3(3)
_computing_cell_refinement 'Bruker SMART'
_computing_data_collection 'Bruker SMART'
_computing_data_reduction 'Bruker SHELXTL'
_computing_molecular_graphics 'Bruker SHELXTL'
_computing_publication_material 'Bruker SHELXTL'
_computing_structure_refinement 'Bruker SHELXTL'
_computing_structure_solution 'Bruker SHELXTL'
_diffrn_ambient_temperature 298(2)
_diffrn_measured_fraction_theta_full 0.998
_diffrn_measured_fraction_theta_max 0.998
_diffrn_radiation_monochromator graphite
_diffrn_radiation_source 'fine-focus sealed tube'
_diffrn_radiation_type MoK\a
_diffrn_radiation_wavelength 0.71073
_diffrn_reflns_av_R_equivalents 0.0806
_diffrn_reflns_av_sigmaI/netI 0.0678
_diffrn_reflns_limit_h_max 8
_diffrn_reflns_limit_h_min -9
_diffrn_reflns_limit_k_max 18
_diffrn_reflns_limit_k_min -17
_diffrn_reflns_limit_l_max 13
_diffrn_reflns_limit_l_min -14
_diffrn_reflns_number 6789
_diffrn_reflns_theta_full 25.01
_diffrn_reflns_theta_max 25.01
_diffrn_reflns_theta_min 2.19
_exptl_absorpt_coefficient_mu 0.081
_exptl_absorpt_correction_T_max 0.9936
_exptl_absorpt_correction_T_min 0.9824
_exptl_absorpt_correction_type multi-scan
_exptl_absorpt_process_details sadabs
_exptl_crystal_colour colorless
_exptl_crystal_density_diffrn 1.278
_exptl_crystal_density_method 'not measured'
_exptl_crystal_description block
_exptl_crystal_F_000 552
_exptl_crystal_size_max 0.22
_exptl_crystal_size_mid 0.20
_exptl_crystal_size_min 0.08
_refine_diff_density_max 0.229
_refine_diff_density_min -0.243
_refine_diff_density_rms 0.047
_refine_ls_extinction_method none
_refine_ls_goodness_of_fit_ref 1.248
_refine_ls_hydrogen_treatment constr
_refine_ls_matrix_type full
_refine_ls_number_parameters 182
_refine_ls_number_reflns 2392
_refine_ls_number_restraints 0
_refine_ls_restrained_S_all 1.248
_refine_ls_R_factor_all 0.1552
_refine_ls_R_factor_gt 0.0898
_refine_ls_shift/su_max 0.000
_refine_ls_shift/su_mean 0.000
_refine_ls_structure_factor_coef Fsqd
_refine_ls_weighting_details 'calc w=1/[\s^2^(Fo^2^)+(0.0325P)^2^+1.7151P] where P=(Fo^2^+2Fc^2^)/3'
_refine_ls_weighting_scheme calc
_refine_ls_wR_factor_gt 0.1744
_refine_ls_wR_factor_ref 0.1961
_reflns_number_gt 1539
_reflns_number_total 2392
_reflns_threshold_expression >2sigma(I)
_cod_data_source_file jo901316b_si_001.cif
_cod_data_source_block 090613a
_cod_depositor_comments
;
The following automatic conversions were performed:
'_symmetry_cell_setting' value 'Monoclinic' changed to 'monoclinic'
according to '/home/saulius/struct/CIF-dictionaries/cif_core.dic'
dictionary named 'cif_core.dic' version 2.4.1 from 2010-06-29.

Automatic conversion script
Id: cif_fix_enum 1527 2010-12-29 10:47:43Z saulius 
;
_cod_original_sg_symbol_H-M 'P2(1)/c  '
_cod_database_code 4024848

loop_
_symmetry_equiv_pos_as_xyz
'x, y, z'
'-x, y+1/2, -z+1/2'
'-x, -y, -z'
'x, -y-1/2, z-1/2'

loop_
_atom_site_label
_atom_site_type_symbol
_atom_site_fract_x
_atom_site_fract_y
_atom_site_fract_z
_atom_site_U_iso_or_equiv
_atom_site_adp_type
_atom_site_occupancy
_atom_site_symmetry_multiplicity
_atom_site_calc_flag
_atom_site_refinement_flags
_atom_site_disorder_assembly
_atom_site_disorder_group
O1 O 0.4645(4) 0.55009(18) 0.3347(2) 0.0501(8) Uani 1 1 d . . .
N1 N 0.7308(5) 0.6106(2) 0.4226(3) 0.0538(10) Uani 1 1 d . . .
C1 C 0.6474(5) 0.5534(3) 0.3456(3) 0.0424(10) Uani 1 1 d . . .
N2 N 0.7172(5) 0.5021(2) 0.2819(3) 0.0579(10) Uani 1 1 d . . .
C3 C 1.0011(6) 0.5653(3) 0.3762(4) 0.0642(13) Uani 1 1 d . . .
H3 H 1.1269 0.5692 0.3874 0.077 Uiso 1 1 calc R . .
C6 C 0.3334(6) 0.4106(3) 0.3088(4) 0.0519(11) Uani 1 1 d . . .
H6 H 0.3853 0.4014 0.3872 0.062 Uiso 1 1 calc R . .
C2 C 0.8974(6) 0.5097(3) 0.2985(4) 0.0669(14) Uani 1 1 d . . .
H2 H 0.9547 0.4754 0.2550 0.080 Uiso 1 1 calc R . .
C11 C 0.3124(5) 0.5906(3) 0.0908(3) 0.0497(11) Uani 1 1 d . . .
C10 C 0.2886(5) 0.5063(3) 0.1437(4) 0.0480(11) Uani 1 1 d . . .
C5 C 0.3629(5) 0.4873(3) 0.2598(3) 0.0459(10) Uani 1 1 d . . .
C12 C 0.3517(6) 0.5939(3) -0.0160(4) 0.0595(12) Uani 1 1 d . . .
H12 H 0.3640 0.5429 -0.0540 0.071 Uiso 1 1 calc R . .
C9 C 0.1873(6) 0.4405(3) 0.0781(4) 0.0576(12) Uani 1 1 d . . .
H9 H 0.1390 0.4488 -0.0009 0.069 Uiso 1 1 calc R . .
C7 C 0.2275(6) 0.3471(3) 0.2431(4) 0.0560(12) Uani 1 1 d . . .
C15 C 0.3117(6) 0.7453(3) 0.0919(4) 0.0673(13) Uani 1 1 d . . .
H15 H 0.2965 0.7967 0.1282 0.081 Uiso 1 1 calc R . .
C8 C 0.1564(6) 0.3635(3) 0.1264(4) 0.0608(13) Uani 1 1 d . . .
H8 H 0.0863 0.3216 0.0797 0.073 Uiso 1 1 calc R . .
C16 C 0.2915(6) 0.6683(3) 0.1432(4) 0.0560(12) Uani 1 1 d . . .
H16 H 0.2634 0.6681 0.2141 0.067 Uiso 1 1 calc R . .
C4 C 0.9107(7) 0.6148(3) 0.4363(4) 0.0624(13) Uani 1 1 d . . .
H4 H 0.9779 0.6537 0.4899 0.075 Uiso 1 1 calc R . .
C14 C 0.3545(6) 0.7472(4) -0.0131(5) 0.0714(14) Uani 1 1 d . . .
H14 H 0.3707 0.7994 -0.0470 0.086 Uiso 1 1 calc R . .
C17 C 0.1898(7) 0.2647(3) 0.2982(5) 0.0785(16) Uani 1 1 d . . .
H17A H 0.2149 0.2725 0.3803 0.118 Uiso 1 1 calc R . .
H17B H 0.2666 0.2199 0.2819 0.118 Uiso 1 1 calc R . .
H17C H 0.0640 0.2490 0.2676 0.118 Uiso 1 1 calc R . .
C13 C 0.3728(6) 0.6713(4) -0.0663(4) 0.0695(14) Uani 1 1 d . . .
H13 H 0.3998 0.6720 -0.1376 0.083 Uiso 1 1 calc R . .

loop_
_atom_site_aniso_label
_atom_site_aniso_U_11
_atom_site_aniso_U_22
_atom_site_aniso_U_33
_atom_site_aniso_U_23
_atom_site_aniso_U_13
_atom_site_aniso_U_12
O1 0.0432(17) 0.0599(19) 0.0495(17) -0.0115(14) 0.0163(13) 0.0025(14)
N1 0.054(2) 0.056(2) 0.053(2) -0.0086(19) 0.0180(18) -0.0024(19)
C1 0.043(2) 0.046(3) 0.039(2) 0.001(2) 0.0132(18) 0.004(2)
N2 0.043(2) 0.072(3) 0.060(2) -0.019(2) 0.0174(18) 0.005(2)
C3 0.044(3) 0.078(4) 0.072(3) -0.006(3) 0.017(2) -0.002(3)
C6 0.048(3) 0.061(3) 0.050(3) -0.002(2) 0.018(2) 0.005(2)
C2 0.052(3) 0.081(4) 0.073(3) -0.016(3) 0.026(2) 0.008(3)
C11 0.034(2) 0.066(3) 0.050(3) -0.003(2) 0.0115(19) 0.006(2)
C10 0.038(2) 0.056(3) 0.051(3) -0.008(2) 0.0142(19) 0.007(2)
C5 0.035(2) 0.057(3) 0.047(2) -0.013(2) 0.0143(19) 0.004(2)
C12 0.054(3) 0.076(3) 0.049(3) 0.001(3) 0.015(2) 0.012(2)
C9 0.051(3) 0.066(3) 0.052(3) -0.010(3) 0.006(2) 0.006(2)
C7 0.047(3) 0.056(3) 0.069(3) -0.009(3) 0.023(2) 0.003(2)
C15 0.062(3) 0.064(3) 0.072(3) 0.001(3) 0.011(3) 0.006(3)
C8 0.046(3) 0.066(3) 0.068(3) -0.017(3) 0.010(2) 0.000(2)
C16 0.051(3) 0.064(3) 0.052(3) -0.002(2) 0.013(2) 0.006(2)
C4 0.059(3) 0.063(3) 0.063(3) -0.006(2) 0.011(2) -0.009(3)
C14 0.061(3) 0.074(4) 0.077(4) 0.021(3) 0.013(3) 0.000(3)
C17 0.080(4) 0.068(4) 0.090(4) -0.005(3) 0.028(3) -0.011(3)
C13 0.057(3) 0.095(4) 0.059(3) 0.015(3) 0.020(2) 0.011(3)

loop_
_atom_type_symbol
_atom_type_description
_atom_type_scat_dispersion_real
_atom_type_scat_dispersion_imag
_atom_type_scat_source
C C 0.0033 0.0016 'International Tables Vol C Tables 4.2.6.8 and 6.1.1.4'
H H 0.0000 0.0000 'International Tables Vol C Tables 4.2.6.8 and 6.1.1.4'
O O 0.0106 0.0060 'International Tables Vol C Tables 4.2.6.8 and 6.1.1.4'
N N 0.0061 0.0033 'International Tables Vol C Tables 4.2.6.8 and 6.1.1.4'

loop_
_geom_angle_atom_site_label_1
_geom_angle_atom_site_label_2
_geom_angle_atom_site_label_3
_geom_angle
_geom_angle_site_symmetry_1
_geom_angle_site_symmetry_3
_geom_angle_publ_flag
C1 O1 C5 117.4(3) . . ?
C1 N1 C4 114.0(4) . . ?
N2 C1 N1 128.8(4) . . ?
N2 C1 O1 118.7(4) . . ?
N1 C1 O1 112.5(3) . . ?
C1 N2 C2 114.5(4) . . ?
C4 C3 C2 116.2(4) . . ?
C4 C3 H3 121.9 . . ?
C2 C3 H3 121.9 . . ?
C5 C6 C7 120.8(4) . . ?
C5 C6 H6 119.6 . . ?
C7 C6 H6 119.6 . . ?
N2 C2 C3 123.0(4) . . ?
N2 C2 H2 118.5 . . ?
C3 C2 H2 118.5 . . ?
C16 C11 C12 117.5(4) . . ?
C16 C11 C10 122.1(4) . . ?
C12 C11 C10 120.4(4) . . ?
C5 C10 C9 115.4(4) . . ?
C5 C10 C11 123.5(4) . . ?
C9 C10 C11 121.1(4) . . ?
C6 C5 C10 123.0(4) . . ?
C6 C5 O1 116.8(4) . . ?
C10 C5 O1 120.1(4) . . ?
C13 C12 C11 121.0(5) . . ?
C13 C12 H12 119.5 . . ?
C11 C12 H12 119.5 . . ?
C8 C9 C10 122.0(4) . . ?
C8 C9 H9 119.0 . . ?
C10 C9 H9 119.0 . . ?
C6 C7 C8 117.3(4) . . ?
C6 C7 C17 120.5(4) . . ?
C8 C7 C17 122.2(4) . . ?
C16 C15 C14 120.5(5) . . ?
C16 C15 H15 119.8 . . ?
C14 C15 H15 119.8 . . ?
C9 C8 C7 121.5(4) . . ?
C9 C8 H8 119.3 . . ?
C7 C8 H8 119.3 . . ?
C15 C16 C11 121.1(4) . . ?
C15 C16 H16 119.5 . . ?
C11 C16 H16 119.5 . . ?
N1 C4 C3 123.4(4) . . ?
N1 C4 H4 118.3 . . ?
C3 C4 H4 118.3 . . ?
C13 C14 C15 119.1(5) . . ?
C13 C14 H14 120.5 . . ?
C15 C14 H14 120.5 . . ?
C7 C17 H17A 109.5 . . ?
C7 C17 H17B 109.5 . . ?
H17A C17 H17B 109.5 . . ?
C7 C17 H17C 109.5 . . ?
H17A C17 H17C 109.5 . . ?
H17B C17 H17C 109.5 . . ?
C14 C13 C12 120.9(5) . . ?
C14 C13 H13 119.6 . . ?
C12 C13 H13 119.6 . . ?

loop_
_geom_bond_atom_site_label_1
_geom_bond_atom_site_label_2
_geom_bond_distance
_geom_bond_site_symmetry_2
_geom_bond_publ_flag
O1 C1 1.359(5) . ?
O1 C5 1.410(5) . ?
N1 C1 1.318(5) . ?
N1 C4 1.333(6) . ?
C1 N2 1.308(5) . ?
N2 C2 1.334(5) . ?
C3 C4 1.357(6) . ?
C3 C2 1.358(6) . ?
C3 H3 0.9300 . ?
C6 C5 1.372(6) . ?
C6 C7 1.381(6) . ?
C6 H6 0.9300 . ?
C2 H2 0.9300 . ?
C11 C16 1.389(6) . ?
C11 C12 1.390(6) . ?
C11 C10 1.486(6) . ?
C10 C5 1.390(6) . ?
C10 C9 1.392(6) . ?
C12 C13 1.373(7) . ?
C12 H12 0.9300 . ?
C9 C8 1.375(6) . ?
C9 H9 0.9300 . ?
C7 C8 1.385(6) . ?
C7 C17 1.502(6) . ?
C15 C16 1.373(6) . ?
C15 C14 1.381(7) . ?
C15 H15 0.9300 . ?
C8 H8 0.9300 . ?
C16 H16 0.9300 . ?
C4 H4 0.9300 . ?
C14 C13 1.365(7) . ?
C14 H14 0.9300 . ?
C17 H17A 0.9600 . ?
C17 H17B 0.9600 . ?
C17 H17C 0.9600 . ?
C13 H13 0.9300 . ?

loop_
_geom_torsion_atom_site_label_1
_geom_torsion_atom_site_label_2
_geom_torsion_atom_site_label_3
_geom_torsion_atom_site_label_4
_geom_torsion
_geom_torsion_site_symmetry_1
_geom_torsion_site_symmetry_2
_geom_torsion_site_symmetry_3
_geom_torsion_site_symmetry_4
_geom_torsion_publ_flag
C4 N1 C1 N2 -0.7(6) . . . . ?
C4 N1 C1 O1 179.3(4) . . . . ?
C5 O1 C1 N2 3.8(5) . . . . ?
C5 O1 C1 N1 -176.2(3) . . . . ?
N1 C1 N2 C2 0.1(7) . . . . ?
O1 C1 N2 C2 -179.9(4) . . . . ?
C1 N2 C2 C3 0.8(7) . . . . ?
C4 C3 C2 N2 -0.9(8) . . . . ?
C16 C11 C10 C5 -45.2(6) . . . . ?
C12 C11 C10 C5 136.7(4) . . . . ?
C16 C11 C10 C9 134.4(4) . . . . ?
C12 C11 C10 C9 -43.6(6) . . . . ?
C7 C6 C5 C10 0.6(6) . . . . ?
C7 C6 C5 O1 176.7(3) . . . . ?
C9 C10 C5 C6 -2.6(6) . . . . ?
C11 C10 C5 C6 177.1(4) . . . . ?
C9 C10 C5 O1 -178.6(3) . . . . ?
C11 C10 C5 O1 1.1(6) . . . . ?
C1 O1 C5 C6 94.4(4) . . . . ?
C1 O1 C5 C10 -89.4(4) . . . . ?
C16 C11 C12 C13 1.3(6) . . . . ?
C10 C11 C12 C13 179.5(4) . . . . ?
C5 C10 C9 C8 2.8(6) . . . . ?
C11 C10 C9 C8 -176.9(4) . . . . ?
C5 C6 C7 C8 1.3(6) . . . . ?
C5 C6 C7 C17 -177.6(4) . . . . ?
C10 C9 C8 C7 -1.0(7) . . . . ?
C6 C7 C8 C9 -1.1(6) . . . . ?
C17 C7 C8 C9 177.8(4) . . . . ?
C14 C15 C16 C11 -0.4(7) . . . . ?
C12 C11 C16 C15 -1.0(6) . . . . ?
C10 C11 C16 C15 -179.1(4) . . . . ?
C1 N1 C4 C3 0.5(7) . . . . ?
C2 C3 C4 N1 0.3(7) . . . . ?
C16 C15 C14 C13 1.3(7) . . . . ?
C15 C14 C13 C12 -1.0(7) . . . . ?
C11 C12 C13 C14 -0.4(7) . . . . ?

loop_
_cod_related_entry_id
_cod_related_entry_database
_cod_related_entry_code
1 ChemSpider 30659041
